data_7243277
loop_
_publ_author_name
'Nezhadali Baghan, Zahra'
'Salimi, Alireza'
'Eshtiagh-Hosseini, Hossein'
'Oliver, Allen G.'

_publ_section_title
;
 Hydrogen bond synthons affect the coordination geometry of d10-metal
 halide complexes: synthetic methods, theoretical studies, and
 supramolecular architectures
;
_journal_issue 36
_journal_name_full CrystEngComm
_journal_page_first 6276
_journal_page_last 6290
_journal_paper_doi 10.1039/D1CE00747E
_journal_volume 23
_journal_year 2021
_chemical_formula_moiety 'C20 H16 Cl2 N8 O2 Zn'
_chemical_formula_sum 'C20 H16 Cl2 N8 O2 Zn'
_chemical_formula_weight 536.68
_space_group_crystal_system triclinic
_space_group_IT_number 2
_space_group_name_Hall '-P 1'
_space_group_name_H-M_alt 'P -1'
_atom_sites_solution_hydrogens mixed
_atom_sites_solution_primary dual
_atom_sites_solution_secondary difmap
_audit_creation_method SHELXL-2014/7
_audit_update_record
;
2019-10-18 deposited with the CCDC.	2021-07-26 downloaded from the CCDC.
;
_cell_angle_alpha 79.8560(10)
_cell_angle_beta 89.9800(10)
_cell_angle_gamma 74.4990(10)
_cell_formula_units_Z 2
_cell_length_a 7.5409(7)
_cell_length_b 11.8032(11)
_cell_length_c 13.1436(13)
_cell_measurement_reflns_used 8896
_cell_measurement_temperature 120(2)
_cell_measurement_theta_max 28.33
_cell_measurement_theta_min 2.62
_cell_volume 1108.35(18)
_computing_cell_refinement 'Bruker SAINT (Bruker, 2015)'
_computing_data_collection 'Bruker APEX-3 (Bruker, 2015)'
_computing_data_reduction 'Bruker SAINT (Bruker, 2015)'
_computing_molecular_graphics 'Bruker XP (Bruker, 2015)'
_computing_publication_material 'CIFTAB (Sheldrick, 2008)'
_computing_structure_refinement 'SHELXL-2014/7 (Sheldrick, 2015)'
_computing_structure_solution 'SHELXT-2014/2 (Sheldrick, 2015)'
_diffrn_ambient_temperature 120(2)
_diffrn_detector_area_resol_mean 8.33
_diffrn_measured_fraction_theta_full 1.000
_diffrn_measured_fraction_theta_max 0.997
_diffrn_measurement_device_type 'Bruker APEX-II'
_diffrn_measurement_method 'combination of \w and \f-scans '
_diffrn_radiation_monochromator graphite
_diffrn_radiation_source 'fine-focus sealed tube'
_diffrn_radiation_type MoK\a
_diffrn_radiation_wavelength 0.71073
_diffrn_reflns_av_R_equivalents 0.0276
_diffrn_reflns_av_unetI/netI 0.0257
_diffrn_reflns_Laue_measured_fraction_full 1.000
_diffrn_reflns_Laue_measured_fraction_max 0.997
_diffrn_reflns_limit_h_max 10
_diffrn_reflns_limit_h_min -10
_diffrn_reflns_limit_k_max 15
_diffrn_reflns_limit_k_min -15
_diffrn_reflns_limit_l_max 17
_diffrn_reflns_limit_l_min -17
_diffrn_reflns_number 21812
_diffrn_reflns_point_group_measured_fraction_full 1.000
_diffrn_reflns_point_group_measured_fraction_max 0.997
_diffrn_reflns_theta_full 25.242
_diffrn_reflns_theta_max 28.415
_diffrn_reflns_theta_min 1.576
_exptl_absorpt_coefficient_mu 1.385
_exptl_absorpt_correction_T_max 0.3678
_exptl_absorpt_correction_T_min 0.2518
_exptl_absorpt_correction_type numerical
_exptl_absorpt_process_details 'SADABS (Krause et al., 2015)'
_exptl_crystal_colour colorless
_exptl_crystal_density_diffrn 1.608
_exptl_crystal_description block
_exptl_crystal_F_000 544
_exptl_crystal_size_max 0.172
_exptl_crystal_size_mid 0.119
_exptl_crystal_size_min 0.114
_refine_diff_density_max 0.376
_refine_diff_density_min -0.255
_refine_diff_density_rms 0.057
_refine_ls_extinction_method none
_refine_ls_goodness_of_fit_ref 1.042
_refine_ls_hydrogen_treatment mixed
_refine_ls_matrix_type full
_refine_ls_number_parameters 306
_refine_ls_number_reflns 5562
_refine_ls_number_restraints 0
_refine_ls_restrained_S_all 1.042
_refine_ls_R_factor_all 0.0318
_refine_ls_R_factor_gt 0.0254
_refine_ls_shift/su_max 0.002
_refine_ls_shift/su_mean 0.000
_refine_ls_structure_factor_coef Fsqd
_refine_ls_weighting_details 'w=1/[\s^2^(Fo^2^)+(0.0246P)^2^+0.5126P] where P=(Fo^2^+2Fc^2^)/3'
_refine_ls_weighting_scheme calc
_refine_ls_wR_factor_gt 0.0576
_refine_ls_wR_factor_ref 0.0601
_reflns_Friedel_coverage 0.000
_reflns_number_gt 4874
_reflns_number_total 5562
_reflns_threshold_expression 'I > 2\s(I)'
_cod_data_source_file d1ce00747e2.cif
_cod_data_source_block umi1715
_cod_depositor_comments 'Adding full bibliography for 7243273--7243277.cif.'
_cod_database_code 7243277
_shelx_shelxl_version_number 2014/7
_shelx_space_group_comment
;
The symmetry employed for this shelxl refinement is uniquely defined
by the following loop, which should always be used as a source of
symmetry information in preference to the above space-group names.
They are only intended as comments.
;
_shelx_estimated_absorpt_t_min 0.797
_shelx_estimated_absorpt_t_max 0.858

loop_
_space_group_symop_operation_xyz
'x, y, z'
'-x, -y, -z'

loop_
_atom_site_label
_atom_site_type_symbol
_atom_site_fract_x
_atom_site_fract_y
_atom_site_fract_z
_atom_site_U_iso_or_equiv
_atom_site_adp_type
_atom_site_occupancy
_atom_site_site_symmetry_order
_atom_site_calc_flag
_atom_site_refinement_flags_posn
_atom_site_refinement_flags_adp
_atom_site_refinement_flags_occupancy
_atom_site_disorder_assembly
_atom_site_disorder_group
Zn1 Zn 0.20978(2) 0.56326(2) 0.73496(2) 0.01478(5) Uani 1 1 d . . . . .
Cl1 Cl -0.00276(5) 0.73845(3) 0.72179(3) 0.02024(8) Uani 1 1 d . . . . .
Cl2 Cl 0.48933(5) 0.56705(4) 0.68414(3) 0.02216(9) Uani 1 1 d . . . . .
O1 O 0.2862(2) 0.11863(11) 0.90292(9) 0.0332(3) Uani 1 1 d . . . . .
O2 O 0.58921(15) 0.22083(10) 0.56814(9) 0.0225(2) Uani 1 1 d . . . . .
N1 N 0.22849(17) 0.48089(11) 0.88701(10) 0.0166(3) Uani 1 1 d . . . . .
N2 N 0.2320(2) 0.19328(12) 1.05273(10) 0.0204(3) Uani 1 1 d . . . . .
H2N H 0.212(3) 0.1736(17) 1.1124(15) 0.025(5) Uiso 1 1 d . . . . .
N3 N 0.2593(3) -0.21615(14) 1.06083(12) 0.0402(4) Uani 1 1 d . . . . .
N4 N 0.21451(19) -0.01738(12) 1.15661(10) 0.0202(3) Uani 1 1 d . . . . .
N5 N 0.12653(17) 0.44887(11) 0.65795(9) 0.0154(2) Uani 1 1 d . . . . .
N6 N 0.31380(18) 0.23347(12) 0.48733(10) 0.0169(3) Uani 1 1 d . . . . .
H6N H 0.268(3) 0.2147(17) 0.4356(15) 0.024(5) Uiso 1 1 d . . . . .
N7 N 0.86677(19) -0.01542(12) 0.38305(10) 0.0207(3) Uani 1 1 d . . . . .
N8 N 0.48934(19) 0.10143(12) 0.35233(10) 0.0216(3) Uani 1 1 d . . . . .
C1 C 0.2235(2) 0.36667(13) 0.91606(12) 0.0186(3) Uani 1 1 d . . . . .
H1 H 0.2054 0.3230 0.8646 0.022 Uiso 1 1 calc R U . . .
C2 C 0.2440(2) 0.31088(13) 1.01956(12) 0.0173(3) Uani 1 1 d . . . . .
C3 C 0.2771(2) 0.37441(14) 1.09412(12) 0.0198(3) Uani 1 1 d . . . . .
H3 H 0.2968 0.3376 1.1650 0.024 Uiso 1 1 calc R U . . .
C4 C 0.2808(2) 0.49141(14) 1.06329(12) 0.0219(3) Uani 1 1 d . . . . .
H4 H 0.3017 0.5365 1.1130 0.026 Uiso 1 1 calc R U . . .
C5 C 0.2539(2) 0.54295(14) 0.95931(12) 0.0196(3) Uani 1 1 d . . . . .
H5 H 0.2534 0.6243 0.9388 0.023 Uiso 1 1 calc R U . . .
C6 C 0.2539(2) 0.10663(14) 0.99479(12) 0.0216(3) Uani 1 1 d . . . . .
C7 C 0.2404(2) -0.01101(14) 1.05527(12) 0.0194(3) Uani 1 1 d . . . . .
C8 C 0.2599(3) -0.10888(15) 1.00727(13) 0.0295(4) Uani 1 1 d . . . . .
H8 H 0.2739 -0.0996 0.9347 0.035 Uiso 1 1 calc R U . . .
C9 C 0.2365(3) -0.22200(16) 1.16214(14) 0.0356(5) Uani 1 1 d . . . . .
H9 H 0.2371 -0.2969 1.2032 0.043 Uiso 1 1 calc R U . . .
C10 C 0.2121(2) -0.12405(15) 1.21015(12) 0.0247(4) Uani 1 1 d . . . . .
H10 H 0.1933 -0.1328 1.2823 0.030 Uiso 1 1 calc R U . . .
C11 C 0.2477(2) 0.37713(13) 0.60575(11) 0.0167(3) Uani 1 1 d . . . . .
H11 H 0.3743 0.3751 0.6102 0.020 Uiso 1 1 calc R U . . .
C12 C 0.1917(2) 0.30583(13) 0.54540(11) 0.0151(3) Uani 1 1 d . . . . .
C13 C 0.0056(2) 0.30868(13) 0.54069(11) 0.0168(3) Uani 1 1 d . . . . .
H13 H -0.0362 0.2602 0.5009 0.020 Uiso 1 1 calc R U . . .
C14 C -0.1173(2) 0.38280(14) 0.59463(12) 0.0183(3) Uani 1 1 d . . . . .
H14 H -0.2445 0.3861 0.5922 0.022 Uiso 1 1 calc R U . . .
C15 C -0.0524(2) 0.45206(14) 0.65209(12) 0.0178(3) Uani 1 1 d . . . . .
H15 H -0.1372 0.5035 0.6886 0.021 Uiso 1 1 calc R U . . .
C16 C 0.5004(2) 0.19627(13) 0.50151(11) 0.0170(3) Uani 1 1 d . . . . .
C17 C 0.5926(2) 0.11642(13) 0.42878(11) 0.0160(3) Uani 1 1 d . . . . .
C18 C 0.7787(2) 0.05843(14) 0.44468(12) 0.0191(3) Uani 1 1 d . . . . .
H18 H 0.8457 0.0713 0.5007 0.023 Uiso 1 1 calc R U . . .
C19 C 0.7644(2) -0.02827(14) 0.30565(12) 0.0212(3) Uani 1 1 d . . . . .
H19 H 0.8213 -0.0786 0.2591 0.025 Uiso 1 1 calc R U . . .
C20 C 0.5783(2) 0.02885(15) 0.29044(13) 0.0236(3) Uani 1 1 d . . . . .
H20 H 0.5115 0.0161 0.2342 0.028 Uiso 1 1 calc R U . . .

loop_
_atom_site_aniso_label
_atom_site_aniso_U_11
_atom_site_aniso_U_22
_atom_site_aniso_U_33
_atom_site_aniso_U_23
_atom_site_aniso_U_13
_atom_site_aniso_U_12
Zn1 0.01536(9) 0.01368(9) 0.01535(9) -0.00343(6) 0.00176(6) -0.00353(6)
Cl1 0.02222(19) 0.01611(17) 0.01957(17) -0.00382(14) 0.00240(14) -0.00007(14)
Cl2 0.01693(18) 0.0257(2) 0.02531(19) -0.00582(15) 0.00452(14) -0.00760(15)
O1 0.0640(9) 0.0222(6) 0.0170(6) -0.0058(5) 0.0096(6) -0.0162(6)
O2 0.0199(6) 0.0247(6) 0.0228(6) -0.0114(5) -0.0035(4) -0.0016(5)
N1 0.0177(6) 0.0153(6) 0.0169(6) -0.0035(5) 0.0023(5) -0.0043(5)
N2 0.0337(8) 0.0159(6) 0.0124(6) -0.0026(5) 0.0031(6) -0.0081(6)
N3 0.0760(13) 0.0227(8) 0.0292(8) -0.0094(6) 0.0144(8) -0.0231(8)
N4 0.0253(7) 0.0192(7) 0.0160(6) -0.0027(5) -0.0007(5) -0.0060(5)
N5 0.0165(6) 0.0141(6) 0.0153(6) -0.0028(5) 0.0013(5) -0.0038(5)
N6 0.0169(6) 0.0196(6) 0.0162(6) -0.0081(5) 0.0016(5) -0.0055(5)
N7 0.0197(7) 0.0195(7) 0.0229(7) -0.0070(5) 0.0011(5) -0.0032(5)
N8 0.0196(7) 0.0246(7) 0.0210(7) -0.0086(5) -0.0013(5) -0.0036(6)
C1 0.0227(8) 0.0164(7) 0.0169(7) -0.0048(6) 0.0002(6) -0.0048(6)
C2 0.0197(7) 0.0148(7) 0.0179(7) -0.0041(6) 0.0033(6) -0.0046(6)
C3 0.0239(8) 0.0208(8) 0.0154(7) -0.0046(6) 0.0033(6) -0.0064(6)
C4 0.0298(9) 0.0205(8) 0.0190(7) -0.0082(6) 0.0027(6) -0.0096(7)
C5 0.0228(8) 0.0170(7) 0.0206(7) -0.0053(6) 0.0032(6) -0.0073(6)
C6 0.0305(9) 0.0181(8) 0.0178(7) -0.0044(6) 0.0016(6) -0.0086(7)
C7 0.0243(8) 0.0175(7) 0.0173(7) -0.0036(6) -0.0003(6) -0.0069(6)
C8 0.0510(12) 0.0216(8) 0.0206(8) -0.0071(7) 0.0076(8) -0.0154(8)
C9 0.0622(14) 0.0201(9) 0.0273(9) -0.0020(7) 0.0093(9) -0.0175(9)
C10 0.0346(10) 0.0224(8) 0.0174(7) -0.0015(6) 0.0017(7) -0.0096(7)
C11 0.0160(7) 0.0166(7) 0.0177(7) -0.0037(6) 0.0012(6) -0.0043(6)
C12 0.0165(7) 0.0149(7) 0.0133(6) -0.0015(5) 0.0017(5) -0.0039(6)
C13 0.0191(7) 0.0160(7) 0.0159(7) -0.0022(6) -0.0015(6) -0.0060(6)
C14 0.0144(7) 0.0205(8) 0.0205(7) -0.0032(6) 0.0017(6) -0.0060(6)
C15 0.0167(7) 0.0176(7) 0.0186(7) -0.0031(6) 0.0037(6) -0.0039(6)
C16 0.0175(7) 0.0155(7) 0.0178(7) -0.0036(6) 0.0014(6) -0.0038(6)
C17 0.0174(7) 0.0153(7) 0.0155(7) -0.0031(5) 0.0009(5) -0.0049(6)
C18 0.0191(8) 0.0195(7) 0.0197(7) -0.0060(6) -0.0013(6) -0.0053(6)
C19 0.0249(8) 0.0191(8) 0.0190(7) -0.0073(6) 0.0029(6) -0.0028(6)
C20 0.0235(8) 0.0274(9) 0.0207(8) -0.0098(7) -0.0021(6) -0.0047(7)

loop_
_atom_type_symbol
_atom_type_description
_atom_type_scat_dispersion_real
_atom_type_scat_dispersion_imag
_atom_type_scat_source
C C 0.0033 0.0016 'International Tables Vol C Tables 4.2.6.8 and 6.1.1.4'
H H 0.0000 0.0000 'International Tables Vol C Tables 4.2.6.8 and 6.1.1.4'
N N 0.0061 0.0033 'International Tables Vol C Tables 4.2.6.8 and 6.1.1.4'
O O 0.0106 0.0060 'International Tables Vol C Tables 4.2.6.8 and 6.1.1.4'
Cl Cl 0.1484 0.1585 'International Tables Vol C Tables 4.2.6.8 and 6.1.1.4'
Zn Zn 0.2839 1.4301 'International Tables Vol C Tables 4.2.6.8 and 6.1.1.4'

loop_
_geom_angle_atom_site_label_1
_geom_angle_atom_site_label_2
_geom_angle_atom_site_label_3
_geom_angle
_geom_angle_site_symmetry_1
_geom_angle_site_symmetry_3
_geom_angle_publ_flag
N5 Zn1 N1 103.66(5) . . ?
N5 Zn1 Cl2 106.99(4) . . ?
N1 Zn1 Cl2 109.18(4) . . ?
N5 Zn1 Cl1 111.97(4) . . ?
N1 Zn1 Cl1 106.93(4) . . ?
Cl2 Zn1 Cl1 117.259(17) . . ?
C5 N1 C1 119.37(13) . . ?
C5 N1 Zn1 117.94(10) . . ?
C1 N1 Zn1 122.64(10) . . ?
C6 N2 C2 126.87(14) . . ?
C6 N2 H2N 115.1(14) . . ?
C2 N2 H2N 118.0(14) . . ?
C9 N3 C8 115.86(16) . . ?
C10 N4 C7 116.51(14) . . ?
C15 N5 C11 119.53(13) . . ?
C15 N5 Zn1 119.91(10) . . ?
C11 N5 Zn1 120.34(10) . . ?
C16 N6 C12 126.31(13) . . ?
C16 N6 H6N 116.5(13) . . ?
C12 N6 H6N 117.1(13) . . ?
C19 N7 C18 115.73(14) . . ?
C20 N8 C17 115.59(14) . . ?
N1 C1 C2 121.72(14) . . ?
N1 C1 H1 119.1 . . ?
C2 C1 H1 119.1 . . ?
C1 C2 C3 118.67(14) . . ?
C1 C2 N2 123.06(14) . . ?
C3 C2 N2 118.27(14) . . ?
C4 C3 C2 118.90(14) . . ?
C4 C3 H3 120.5 . . ?
C2 C3 H3 120.5 . . ?
C3 C4 C5 119.59(15) . . ?
C3 C4 H4 120.2 . . ?
C5 C4 H4 120.2 . . ?
N1 C5 C4 121.67(14) . . ?
N1 C5 H5 119.2 . . ?
C4 C5 H5 119.2 . . ?
O1 C6 N2 125.09(15) . . ?
O1 C6 C7 121.51(14) . . ?
N2 C6 C7 113.37(13) . . ?
N4 C7 C8 122.17(15) . . ?
N4 C7 C6 117.28(14) . . ?
C8 C7 C6 120.52(14) . . ?
N3 C8 C7 121.46(16) . . ?
N3 C8 H8 119.3 . . ?
C7 C8 H8 119.3 . . ?
N3 C9 C10 123.03(16) . . ?
N3 C9 H9 118.5 . . ?
C10 C9 H9 118.5 . . ?
N4 C10 C9 120.93(15) . . ?
N4 C10 H10 119.5 . . ?
C9 C10 H10 119.5 . . ?
N5 C11 C12 121.51(14) . . ?
N5 C11 H11 119.2 . . ?
C12 C11 H11 119.2 . . ?
C11 C12 C13 118.57(14) . . ?
C11 C12 N6 122.73(14) . . ?
C13 C12 N6 118.67(13) . . ?
C14 C13 C12 119.29(14) . . ?
C14 C13 H13 120.4 . . ?
C12 C13 H13 120.4 . . ?
C15 C14 C13 119.03(14) . . ?
C15 C14 H14 120.5 . . ?
C13 C14 H14 120.5 . . ?
N5 C15 C14 122.06(14) . . ?
N5 C15 H15 119.0 . . ?
C14 C15 H15 119.0 . . ?
O2 C16 N6 124.91(14) . . ?
O2 C16 C17 121.35(14) . . ?
N6 C16 C17 113.70(13) . . ?
N8 C17 C18 122.41(14) . . ?
N8 C17 C16 118.17(13) . . ?
C18 C17 C16 119.40(13) . . ?
N7 C18 C17 121.72(14) . . ?
N7 C18 H18 119.1 . . ?
C17 C18 H18 119.1 . . ?
N7 C19 C20 122.47(15) . . ?
N7 C19 H19 118.8 . . ?
C20 C19 H19 118.8 . . ?
N8 C20 C19 122.06(15) . . ?
N8 C20 H20 119.0 . . ?
C19 C20 H20 119.0 . . ?

loop_
_geom_bond_atom_site_label_1
_geom_bond_atom_site_label_2
_geom_bond_distance
_geom_bond_site_symmetry_2
_geom_bond_publ_flag
Zn1 N5 2.0436(13) . ?
Zn1 N1 2.0497(12) . ?
Zn1 Cl2 2.2206(5) . ?
Zn1 Cl1 2.2309(4) . ?
O1 C6 1.2229(19) . ?
O2 C16 1.2219(19) . ?
N1 C5 1.340(2) . ?
N1 C1 1.3458(19) . ?
N2 C6 1.355(2) . ?
N2 C2 1.407(2) . ?
N2 H2N 0.80(2) . ?
N3 C9 1.335(2) . ?
N3 C8 1.337(2) . ?
N4 C10 1.335(2) . ?
N4 C7 1.338(2) . ?
N5 C15 1.342(2) . ?
N5 C11 1.3468(19) . ?
N6 C16 1.360(2) . ?
N6 C12 1.4029(19) . ?
N6 H6N 0.852(19) . ?
N7 C19 1.331(2) . ?
N7 C18 1.340(2) . ?
N8 C20 1.335(2) . ?
N8 C17 1.336(2) . ?
C1 C2 1.392(2) . ?
C1 H1 0.9500 . ?
C2 C3 1.394(2) . ?
C3 C4 1.377(2) . ?
C3 H3 0.9500 . ?
C4 C5 1.386(2) . ?
C4 H4 0.9500 . ?
C5 H5 0.9500 . ?
C6 C7 1.502(2) . ?
C7 C8 1.386(2) . ?
C8 H8 0.9500 . ?
C9 C10 1.383(2) . ?
C9 H9 0.9500 . ?
C10 H10 0.9500 . ?
C11 C12 1.393(2) . ?
C11 H11 0.9500 . ?
C12 C13 1.396(2) . ?
C13 C14 1.383(2) . ?
C13 H13 0.9500 . ?
C14 C15 1.382(2) . ?
C14 H14 0.9500 . ?
C15 H15 0.9500 . ?
C16 C17 1.501(2) . ?
C17 C18 1.385(2) . ?
C18 H18 0.9500 . ?
C19 C20 1.382(2) . ?
C19 H19 0.9500 . ?
C20 H20 0.9500 . ?

loop_
_geom_hbond_atom_site_label_D
_geom_hbond_atom_site_label_H
_geom_hbond_atom_site_label_A
_geom_hbond_distance_DH
_geom_hbond_distance_HA
_geom_hbond_distance_DA
_geom_hbond_angle_DHA
_geom_hbond_site_symmetry_A
N2 H2N Cl1 0.80(2) 2.87(2) 3.5377(14) 141.9(17) 2_567
N2 H2N N4 0.80(2) 2.221(19) 2.6541(19) 114.2(16) .
N6 H6N Cl1 0.852(19) 2.75(2) 3.5262(14) 151.4(16) 2_566
N6 H6N N8 0.852(19) 2.258(19) 2.6831(19) 110.9(15) .
C1 H1 O1 0.95 2.29 2.874(2) 119.4 .
C3 H3 Cl1 0.95 2.92 3.4990(16) 120.5 2_567
C4 H4 Cl2 0.95 2.99 3.6137(17) 124.9 2_667
C5 H5 N3 0.95 2.69 3.356(2) 127.8 1_565
C10 H10 O2 0.95 2.45 3.156(2) 130.9 2_657
C11 H11 Cl2 0.95 2.94 3.5219(16) 120.6 .
C11 H11 O2 0.95 2.24 2.8390(19) 120.1 .
C13 H13 Cl1 0.95 2.94 3.5909(16) 127.0 2_566
C14 H14 Cl2 0.95 2.94 3.5160(16) 120.0 1_455
C14 H14 O2 0.95 2.65 3.3420(19) 130.5 1_455
C15 H15 Cl2 0.95 2.71 3.4137(16) 131.3 1_455
C18 H18 N7 0.95 2.52 3.377(2) 150.1 2_756
C19 H19 O1 0.95 2.44 3.170(2) 133.0 2_656
C20 H20 N4 0.95 2.61 3.472(2) 150.6 1_554

loop_
_geom_torsion_atom_site_label_1
_geom_torsion_atom_site_label_2
_geom_torsion_atom_site_label_3
_geom_torsion_atom_site_label_4
_geom_torsion
_geom_torsion_site_symmetry_1
_geom_torsion_site_symmetry_2
_geom_torsion_site_symmetry_3
_geom_torsion_site_symmetry_4
_geom_torsion_publ_flag
C5 N1 C1 C2 0.0(2) . . . . ?
Zn1 N1 C1 C2 177.31(11) . . . . ?
N1 C1 C2 C3 -2.3(2) . . . . ?
N1 C1 C2 N2 177.38(15) . . . . ?
C6 N2 C2 C1 20.8(3) . . . . ?
C6 N2 C2 C3 -159.49(16) . . . . ?
C1 C2 C3 C4 2.6(2) . . . . ?
N2 C2 C3 C4 -177.08(15) . . . . ?
C2 C3 C4 C5 -0.8(2) . . . . ?
C1 N1 C5 C4 2.0(2) . . . . ?
Zn1 N1 C5 C4 -175.44(12) . . . . ?
C3 C4 C5 N1 -1.6(2) . . . . ?
C2 N2 C6 O1 -0.8(3) . . . . ?
C2 N2 C6 C7 177.49(15) . . . . ?
C10 N4 C7 C8 1.3(2) . . . . ?
C10 N4 C7 C6 -176.74(15) . . . . ?
O1 C6 C7 N4 176.49(16) . . . . ?
N2 C6 C7 N4 -1.8(2) . . . . ?
O1 C6 C7 C8 -1.6(3) . . . . ?
N2 C6 C7 C8 -179.95(16) . . . . ?
C9 N3 C8 C7 0.9(3) . . . . ?
N4 C7 C8 N3 -2.1(3) . . . . ?
C6 C7 C8 N3 175.96(18) . . . . ?
C8 N3 C9 C10 0.9(3) . . . . ?
C7 N4 C10 C9 0.4(3) . . . . ?
N3 C9 C10 N4 -1.6(3) . . . . ?
C15 N5 C11 C12 0.1(2) . . . . ?
Zn1 N5 C11 C12 -174.44(11) . . . . ?
N5 C11 C12 C13 -0.8(2) . . . . ?
N5 C11 C12 N6 177.69(13) . . . . ?
C16 N6 C12 C11 19.2(2) . . . . ?
C16 N6 C12 C13 -162.36(14) . . . . ?
C11 C12 C13 C14 0.8(2) . . . . ?
N6 C12 C13 C14 -177.74(13) . . . . ?
C12 C13 C14 C15 -0.1(2) . . . . ?
C11 N5 C15 C14 0.7(2) . . . . ?
Zn1 N5 C15 C14 175.18(11) . . . . ?
C13 C14 C15 N5 -0.6(2) . . . . ?
C12 N6 C16 O2 0.2(3) . . . . ?
C12 N6 C16 C17 178.25(13) . . . . ?
C20 N8 C17 C18 -1.5(2) . . . . ?
C20 N8 C17 C16 -179.56(14) . . . . ?
O2 C16 C17 N8 -174.43(15) . . . . ?
N6 C16 C17 N8 7.5(2) . . . . ?
O2 C16 C17 C18 7.5(2) . . . . ?
N6 C16 C17 C18 -170.64(14) . . . . ?
C19 N7 C18 C17 0.6(2) . . . . ?
N8 C17 C18 N7 0.8(2) . . . . ?
C16 C17 C18 N7 178.83(14) . . . . ?
C18 N7 C19 C20 -1.2(2) . . . . ?
C17 N8 C20 C19 0.9(2) . . . . ?
N7 C19 C20 N8 0.4(3) . . . . ?
